data_7021301
loop_
_publ_author_name
'Liu, Qi'
'Ge, Su-Zhi'
'Zhong, Jie-Cen'
'Sun, Yan-Qiong'
'Chen, Yi-Ping'

_publ_section_title
;
 Two novel 2D lanthanide-cadmium heterometal-organic frameworks based on
 nanosized heart-like Ln6Cd6O12 wheel-clusters exhibiting luminescence
 sensing to the polarization and concentration of cations.
;
_journal_issue 18
_journal_name_full 'Dalton transactions (Cambridge, England : 2003)'
_journal_page_first 6314
_journal_page_last 6317
_journal_paper_doi 10.1039/c3dt50368b
_journal_volume 42
_journal_year 2013
_chemical_absolute_configuration ad
_chemical_formula_moiety 'C30 H74 Cd3 N6 O35 Eu2, 14(O)'
_chemical_formula_sum 'C30 H86 Cd3 Eu2 N6 O49'
_chemical_formula_weight 1956.17
_chemical_name_systematic
;
?
;
_space_group_IT_number 5
_symmetry_cell_setting monoclinic
_symmetry_space_group_name_Hall 'C 2y'
_symmetry_space_group_name_H-M 'C 1 2 1'
_atom_sites_solution_hydrogens geom
_atom_sites_solution_primary direct
_atom_sites_solution_secondary difmap
_audit_creation_method SHELXL-97
_cell_angle_alpha 90.00
_cell_angle_beta 115.882(7)
_cell_angle_gamma 90.00
_cell_formula_units_Z 2
_cell_length_a 15.9222(8)
_cell_length_b 14.8017(4)
_cell_length_c 14.7923(8)
_cell_measurement_reflns_used 10360
_cell_measurement_temperature 293(2)
_cell_measurement_theta_max 76.0845
_cell_measurement_theta_min 3.3181
_cell_volume 3136.5(3)
_computing_cell_refinement 'CrysAlisPro, Agilent Technologies'
_computing_data_collection 'CrysAlisPro, Agilent Technologies'
_computing_data_reduction 'CrysAlisPro, Agilent Technologies'
_computing_structure_refinement 'SHELXL-97 (Sheldrick, 1997)'
_computing_structure_solution 'SHELXS-97 (Sheldrick, 1990)'
_diffrn_ambient_temperature 293(2)
_diffrn_measured_fraction_theta_full 0.962
_diffrn_measured_fraction_theta_max 0.962
_diffrn_measurement_device_type 'SuperNova, Dual, Cu at zero, Atlas'
_diffrn_measurement_method '\w scans'
_diffrn_radiation_monochromator graphite
_diffrn_radiation_source 'fine-focus sealed tube'
_diffrn_radiation_type CuK\a
_diffrn_radiation_wavelength 1.54178
_diffrn_reflns_av_R_equivalents 0.2331
_diffrn_reflns_av_sigmaI/netI 0.1157
_diffrn_reflns_limit_h_max 19
_diffrn_reflns_limit_h_min -19
_diffrn_reflns_limit_k_max 18
_diffrn_reflns_limit_k_min -18
_diffrn_reflns_limit_l_max 18
_diffrn_reflns_limit_l_min -18
_diffrn_reflns_number 21632
_diffrn_reflns_theta_full 76.27
_diffrn_reflns_theta_max 76.27
_diffrn_reflns_theta_min 3.32
_exptl_absorpt_coefficient_mu 23.159
_exptl_absorpt_correction_type none
_exptl_crystal_colour colourless
_exptl_crystal_density_diffrn 2.071
_exptl_crystal_density_method 'not measured'
_exptl_crystal_description prism
_exptl_crystal_F_000 1940
_exptl_crystal_size_max 0.2
_exptl_crystal_size_mid 0.2
_exptl_crystal_size_min 0.2
_refine_diff_density_max 3.114
_refine_diff_density_min -1.444
_refine_diff_density_rms 0.248
_refine_ls_abs_structure_details 'Flack H D (1983), Acta Cryst. A39, 876-881'
_refine_ls_abs_structure_Flack -0.013(6)
_refine_ls_extinction_coef 0.00050(9)
_refine_ls_extinction_expression Fc^*^=kFc[1+0.001xFc^2^\l^3^/sin(2\q)]^-1/4^
_refine_ls_extinction_method SHELXL
_refine_ls_goodness_of_fit_ref 0.969
_refine_ls_hydrogen_treatment mixed
_refine_ls_matrix_type full
_refine_ls_number_parameters 379
_refine_ls_number_reflns 5614
_refine_ls_number_restraints 6
_refine_ls_restrained_S_all 0.970
_refine_ls_R_factor_all 0.1127
_refine_ls_R_factor_gt 0.1039
_refine_ls_shift/su_max 0.006
_refine_ls_shift/su_mean 0.000
_refine_ls_structure_factor_coef Fsqd
_refine_ls_weighting_details 'calc w=1/[\s^2^(Fo^2^)+(0.2000P)^2^+0.0000P] where P=(Fo^2^+2Fc^2^)/3'
_refine_ls_weighting_scheme calc
_refine_ls_wR_factor_gt 0.2458
_refine_ls_wR_factor_ref 0.2604
_reflns_number_gt 4693
_reflns_number_total 5614
_reflns_threshold_expression >2sigma(I)
_cod_data_source_file c3dt50368b.txt
_cod_data_source_block eu
_cod_original_cell_volume 3136.5(2)
_cod_original_sg_symbol_H-M C2
_cod_database_code 7021301

loop_
_symmetry_equiv_pos_as_xyz
'x, y, z'
'-x, y, -z'
'x+1/2, y+1/2, z'
'-x+1/2, y+1/2, -z'

loop_
_atom_site_label
_atom_site_type_symbol
_atom_site_fract_x
_atom_site_fract_y
_atom_site_fract_z
_atom_site_U_iso_or_equiv
_atom_site_adp_type
_atom_site_occupancy
_atom_site_symmetry_multiplicity
_atom_site_calc_flag
_atom_site_refinement_flags
Eu Eu 0.28125(5) 0.31605(5) 0.67648(7) 0.0437(3) Uani 1 1 d .
Cd1 Cd 0.21667(6) 0.13633(7) 0.37599(9) 0.0463(3) Uani 1 1 d .
Cd2 Cd 0.5000 0.19217(9) 1.0000 0.0459(4) Uani 1 2 d SD
C1 C 0.2001(18) 0.2668(13) 0.192(2) 0.079(6) Uani 1 1 d .
H1A H 0.1979 0.3258 0.1628 0.095 Uiso 1 1 calc R
H1B H 0.2318 0.2253 0.1667 0.095 Uiso 1 1 calc R
C2 C 0.1040(16) 0.2340(11) 0.1673(16) 0.060(4) Uani 1 1 d D
H2A H 0.0750 0.2763 0.1951 0.072 Uiso 1 1 calc R
H2B H 0.0682 0.2352 0.0948 0.072 Uiso 1 1 calc R
C3 C 0.0078(10) 0.1319(15) 0.2074(14) 0.064(5) Uani 1 1 d .
H3A H -0.0409 0.1613 0.1497 0.077 Uiso 1 1 calc R
H3B H -0.0059 0.0678 0.2019 0.077 Uiso 1 1 calc R
C4 C 0.0039(13) 0.1653(17) 0.297(2) 0.095(10) Uani 1 1 d .
C5 C 0.1135(13) 0.0692(13) 0.1469(15) 0.059(4) Uani 1 1 d .
H5A H 0.1618 0.0858 0.1268 0.071 Uiso 1 1 calc R
H5B H 0.0568 0.0567 0.0867 0.071 Uiso 1 1 calc R
C6 C 0.1433(10) -0.0153(11) 0.2126(13) 0.052(4) Uani 1 1 d .
C7 C 0.3595(16) 0.2645(16) 0.3474(19) 0.072(5) Uani 1 1 d .
H7A H 0.3768 0.2995 0.3027 0.087 Uiso 1 1 calc R
H7B H 0.3897 0.2921 0.4134 0.087 Uiso 1 1 calc R
C8 C 0.3956(12) 0.1769(14) 0.3539(17) 0.059(4) Uani 1 1 d .
C9 C 0.2225(14) 0.3475(9) 0.3546(11) 0.050(4) Uani 1 1 d .
H9A H 0.1559 0.3563 0.3159 0.060 Uiso 1 1 calc R
H9B H 0.2535 0.4024 0.3496 0.060 Uiso 1 1 calc R
C10 C 0.2436(10) 0.3320(9) 0.4646(13) 0.047(3) Uani 1 1 d .
C11 C 0.4717(11) -0.0153(10) 1.0299(12) 0.045(3) Uani 1 1 d .
H11A H 0.4059 -0.0167 0.9835 0.054 Uiso 1 1 calc R
H11B H 0.4856 -0.0701 1.0699 0.054 Uiso 1 1 calc R
C12 C 0.4085(12) 0.0843(13) 1.1162(12) 0.054(4) Uani 1 1 d .
H12A H 0.4313 0.1227 1.1752 0.065 Uiso 1 1 calc R
H12B H 0.3832 0.0300 1.1317 0.065 Uiso 1 1 calc R
C13 C 0.5761(10) 0.0598(9) 1.1838(14) 0.050(4) Uani 1 1 d .
H13A H 0.6231 0.0326 1.1674 0.060 Uiso 1 1 calc R
H13B H 0.5692 0.0211 1.2331 0.060 Uiso 1 1 calc R
C14 C 0.3294(14) 0.1342(14) 1.0282(17) 0.067(5) Uani 1 1 d .
C15 C 0.3870(11) 0.1501(11) 0.7670(14) 0.052(4) Uani 1 1 d .
N1 N 0.0969(9) 0.1452(9) 0.2021(8) 0.046(3) Uani 1 1 d D
N2 N 0.2527(11) 0.2723(9) 0.3102(13) 0.057(4) Uani 1 1 d .
N3 N 0.4882(9) 0.0591(10) 1.0936(12) 0.057(4) Uani 1 1 d .
O1 O 0.0770(11) 0.1904(12) 0.3737(11) 0.067(3) Uani 1 1 d .
O2 O -0.0777(12) 0.159(2) 0.3070(16) 0.120(10) Uani 1 1 d .
O3 O 0.1705(7) -0.0102(8) 0.3066(9) 0.051(3) Uani 1 1 d .
O4 O 0.1358(9) -0.0920(8) 0.1669(9) 0.058(3) Uani 1 1 d .
O5 O 0.3477(10) 0.1079(9) 0.3569(15) 0.085(6) Uani 1 1 d .
O6 O 0.4772(11) 0.1693(10) 0.3576(17) 0.084(5) Uani 1 1 d .
O7 O 0.2707(9) 0.2541(8) 0.5026(9) 0.057(3) Uani 1 1 d .
O8 O 0.2275(9) 0.3922(8) 0.5093(8) 0.053(3) Uani 1 1 d .
O9 O 0.3476(10) 0.1825(12) 0.9740(12) 0.072(4) Uani 1 1 d .
O10 O 0.2479(10) 0.1216(13) 1.0281(16) 0.087(5) Uani 1 1 d .
O11 O 0.4158(8) 0.2208(7) 0.8195(8) 0.047(3) Uani 1 1 d .
O12 O 0.3214(9) 0.1533(7) 0.6812(10) 0.063(4) Uani 1 1 d .
O1W O 0.2358(11) 0.0596(8) 0.5182(12) 0.068(4) Uani 1 1 d .
H1WA H 0.2575 0.0044 0.5187 0.102 Uiso 1 1 d R
H1WB H 0.2759 0.0875 0.5731 0.102 Uiso 1 1 d R
O2W O 0.4344(8) 0.3257(11) 0.6721(12) 0.070(4) Uani 1 1 d .
H2WA H 0.4552 0.2713 0.6594 0.104 Uiso 1 1 d R
H2WB H 0.4326 0.3648 0.6231 0.104 Uiso 1 1 d R
O3W O 0.2330(10) 0.2577(10) 0.8018(11) 0.066(3) Uani 1 1 d .
H3WA H 0.2837 0.2408 0.8662 0.099 Uiso 1 1 d R
H3WB H 0.1961 0.2998 0.8198 0.099 Uiso 1 1 d R
O4W O 0.1572(10) 0.4198(10) 0.6710(14) 0.071(4) Uani 1 1 d .
H4WA H 0.1115 0.3905 0.6815 0.106 Uiso 1 1 d R
H4WB H 0.1800 0.4638 0.7189 0.106 Uiso 1 1 d R
O5W O 0.1319(10) 0.2436(11) 0.5798(15) 0.079(4) Uani 1 1 d .
H5WA H 0.1275 0.2014 0.5226 0.118 Uiso 1 1 d R
H5WB H 0.1034 0.2016 0.6159 0.118 Uiso 1 1 d R
O6W O 0.5000 0.3436(11) 1.0000 0.108(12) Uani 1 2 d SD
H6W H 0.50(3) 0.3767(17) 0.951(11) 0.162 Uiso 1 1 d D
O7W O 0.585(3) 0.415(3) 0.836(3) 0.211(19) Uiso 1 1 d .
O8W O 0.5000 0.083(15) 0.5000 0.57(12) Uiso 1 2 d S
O9W O 0.530(3) -0.033(3) 0.388(3) 0.165(12) Uiso 1 1 d .
O10W O 0.236(4) -0.084(4) 1.037(4) 0.24(2) Uiso 1 1 d .
O11W O 0.1500(18) 0.2925(16) 0.9567(18) 0.109(7) Uiso 1 1 d .
O12W O -0.201(3) 0.001(3) 0.205(3) 0.174(14) Uiso 1 1 d .
O13W O 0.4490(16) 0.4728(17) 0.5472(18) 0.107(6) Uiso 1 1 d .

loop_
_atom_site_aniso_label
_atom_site_aniso_U_11
_atom_site_aniso_U_22
_atom_site_aniso_U_33
_atom_site_aniso_U_23
_atom_site_aniso_U_13
_atom_site_aniso_U_12
Eu 0.0282(4) 0.0381(4) 0.0578(5) 0.0006(4) 0.0124(3) -0.0002(3)
Cd1 0.0334(5) 0.0371(5) 0.0594(6) 0.0006(4) 0.0120(4) -0.0001(4)
Cd2 0.0361(7) 0.0360(6) 0.0552(8) 0.000 0.0101(6) 0.000
C1 0.083(14) 0.036(8) 0.113(18) -0.003(10) 0.037(13) -0.010(9)
C2 0.078(12) 0.048(9) 0.068(11) 0.002(8) 0.045(10) 0.012(9)
C3 0.028(6) 0.077(11) 0.064(10) -0.034(9) -0.002(6) 0.004(7)
C4 0.027(7) 0.083(15) 0.13(2) -0.026(14) -0.010(10) 0.010(8)
C5 0.051(9) 0.058(10) 0.068(10) -0.002(9) 0.025(8) 0.007(8)
C6 0.032(6) 0.049(8) 0.054(8) 0.022(7) 0.000(6) 0.000(6)
C7 0.061(11) 0.076(13) 0.079(13) -0.014(11) 0.030(10) -0.015(10)
C8 0.038(7) 0.064(10) 0.084(12) -0.013(9) 0.035(8) 0.004(7)
C9 0.086(12) 0.029(6) 0.037(6) 0.022(5) 0.029(7) 0.013(6)
C10 0.034(6) 0.032(6) 0.064(9) -0.012(6) 0.011(6) -0.005(5)
C11 0.047(7) 0.039(6) 0.048(7) 0.008(6) 0.021(7) -0.011(6)
C12 0.053(9) 0.061(9) 0.043(7) 0.007(7) 0.016(6) -0.006(7)
C13 0.037(7) 0.028(6) 0.071(10) -0.001(6) 0.009(7) 0.004(5)
C14 0.057(10) 0.053(9) 0.075(12) -0.004(10) 0.013(9) 0.003(9)
C15 0.035(7) 0.045(8) 0.070(10) -0.001(7) 0.015(7) 0.003(6)
N1 0.042(6) 0.061(7) 0.034(5) -0.010(6) 0.017(4) 0.009(6)
N2 0.065(9) 0.030(6) 0.070(9) 0.005(6) 0.026(7) -0.010(6)
N3 0.034(6) 0.051(7) 0.076(9) 0.020(7) 0.015(6) -0.005(5)
O1 0.067(8) 0.066(8) 0.064(8) 0.001(7) 0.025(6) 0.006(7)
O2 0.044(8) 0.20(3) 0.099(12) -0.036(15) 0.015(8) 0.031(11)
O3 0.038(5) 0.045(6) 0.063(7) 0.003(5) 0.015(5) 0.002(4)
O4 0.055(7) 0.039(5) 0.057(6) 0.002(5) 0.004(5) 0.017(5)
O5 0.046(7) 0.040(6) 0.134(14) 0.016(7) 0.006(8) -0.004(5)
O6 0.057(8) 0.058(8) 0.138(15) -0.001(9) 0.043(9) -0.010(6)
O7 0.064(7) 0.040(5) 0.050(6) 0.009(5) 0.009(5) 0.006(5)
O8 0.059(7) 0.056(6) 0.040(5) 0.006(5) 0.020(5) -0.013(5)
O9 0.052(7) 0.089(10) 0.079(9) 0.040(9) 0.032(7) 0.022(7)
O10 0.050(7) 0.081(10) 0.131(15) 0.013(10) 0.040(8) -0.008(7)
O11 0.046(6) 0.046(5) 0.046(5) 0.026(5) 0.016(5) 0.014(4)
O12 0.056(7) 0.028(5) 0.071(8) -0.008(5) -0.004(6) -0.003(4)
O1W 0.083(9) 0.040(6) 0.079(9) -0.027(6) 0.034(7) -0.003(6)
O2W 0.041(6) 0.060(7) 0.086(9) 0.007(7) 0.008(6) 0.012(6)
O3W 0.056(7) 0.069(8) 0.062(7) 0.001(6) 0.017(6) 0.021(6)
O4W 0.051(7) 0.058(7) 0.116(12) -0.010(7) 0.048(8) 0.012(5)
O5W 0.050(7) 0.066(9) 0.113(12) -0.009(8) 0.029(8) 0.003(6)
O6W 0.16(3) 0.025(7) 0.066(12) 0.000 -0.023(14) 0.000

loop_
_atom_type_symbol
_atom_type_description
_atom_type_scat_dispersion_real
_atom_type_scat_dispersion_imag
_atom_type_scat_source
C C 0.0181 0.0091 'International Tables Vol C Tables 4.2.6.8 and 6.1.1.4'
N N 0.0311 0.0180 'International Tables Vol C Tables 4.2.6.8 and 6.1.1.4'
O O 0.0492 0.0322 'International Tables Vol C Tables 4.2.6.8 and 6.1.1.4'
Cd Cd 0.1185 4.6533 'International Tables Vol C Tables 4.2.6.8 and 6.1.1.4'
Eu Eu -8.9294 11.1857 'International Tables Vol C Tables 4.2.6.8 and 6.1.1.4'
H H 0.0000 0.0000 'International Tables Vol C Tables 4.2.6.8 and 6.1.1.4'

loop_
_geom_angle_atom_site_label_1
_geom_angle_atom_site_label_2
_geom_angle_atom_site_label_3
_geom_angle
_geom_angle_site_symmetry_1
_geom_angle_site_symmetry_3
O5W Eu O3W 74.9(6) . .
O5W Eu O2W 137.3(6) . .
O3W Eu O2W 132.7(5) . .
O5W Eu O4W 72.1(5) . .
O3W Eu O4W 74.6(5) . .
O2W Eu O4W 138.2(5) . .
O5W Eu O12 76.2(5) . .
O3W Eu O12 78.4(5) . .
O2W Eu O12 79.2(5) . .
O4W Eu O12 142.5(5) . .
O5W Eu O8 78.0(5) . .
O3W Eu O8 145.1(4) . .
O2W Eu O8 82.2(5) . .
O4W Eu O8 76.4(5) . .
O12 Eu O8 115.9(5) . .
O5W Eu O4 140.4(6) . 4_556
O3W Eu O4 72.9(5) . 4_556
O2W Eu O4 82.2(5) . 4_556
O4W Eu O4 77.5(5) . 4_556
O12 Eu O4 118.3(4) . 4_556
O8 Eu O4 118.9(4) . 4_556
O5W Eu O11 118.4(5) . .
O3W Eu O11 67.8(4) . .
O2W Eu O11 65.8(4) . .
O4W Eu O11 135.1(5) . .
O12 Eu O11 50.0(4) . .
O8 Eu O11 146.3(4) . .
O4 Eu O11 68.7(4) 4_556 .
O5W Eu O3 130.6(4) . 4_556
O3W Eu O3 116.2(4) . 4_556
O2W Eu O3 72.5(4) . 4_556
O4W Eu O3 66.3(4) . 4_556
O12 Eu O3 150.8(4) . 4_556
O8 Eu O3 67.6(4) . 4_556
O4 Eu O3 51.3(4) 4_556 4_556
O11 Eu O3 109.7(4) . 4_556
O5W Eu O7 69.3(6) . .
O3W Eu O7 134.4(5) . .
O2W Eu O7 69.0(5) . .
O4W Eu O7 117.9(5) . .
O12 Eu O7 66.5(4) . .
O8 Eu O7 49.6(4) . .
O4 Eu O7 149.7(5) 4_556 .
O11 Eu O7 105.9(4) . .
O3 Eu O7 108.5(4) 4_556 .
O5W Eu C10 73.5(6) . .
O3W Eu C10 148.3(4) . .
O2W Eu C10 73.2(5) . .
O4W Eu C10 97.3(5) . .
O12 Eu C10 92.2(5) . .
O8 Eu C10 23.9(4) . .
O4 Eu C10 136.3(4) 4_556 .
O11 Eu C10 127.6(4) . .
O3 Eu C10 86.5(4) 4_556 .
O7 Eu C10 25.7(4) . .
O5W Eu C6 139.6(5) . 4_556
O3W Eu C6 93.7(6) . 4_556
O2W Eu C6 78.3(5) . 4_556
O4W Eu C6 67.5(5) . 4_556
O12 Eu C6 140.3(4) . 4_556
O8 Eu C6 92.8(5) . 4_556
O4 Eu C6 26.1(5) 4_556 4_556
O11 Eu C6 90.8(4) . 4_556
O3 Eu C6 25.5(5) 4_556 4_556
O7 Eu C6 132.0(5) . 4_556
C10 Eu C6 111.8(5) . 4_556
O5 Cd1 O1W 105.2(6) . .
O5 Cd1 O1 168.4(6) . .
O1W Cd1 O1 85.9(5) . .
O5 Cd1 O3 84.5(5) . .
O1W Cd1 O3 80.6(4) . .
O1 Cd1 O3 101.1(5) . .
O5 Cd1 N2 73.1(5) . .
O1W Cd1 N2 145.6(5) . .
O1 Cd1 N2 95.8(6) . .
O3 Cd1 N2 132.1(5) . .
O5 Cd1 O7 101.2(5) . .
O1W Cd1 O7 77.7(4) . .
O1 Cd1 O7 77.3(5) . .
O3 Cd1 O7 158.3(4) . .
N2 Cd1 O7 69.2(5) . .
O5 Cd1 N1 102.5(6) . .
O1W Cd1 N1 136.2(5) . .
O1 Cd1 N1 70.6(5) . .
O3 Cd1 N1 69.0(4) . .
N2 Cd1 N1 75.2(5) . .
O7 Cd1 N1 128.6(4) . .
O6W Cd2 O9 93.6(5) . 2_657
O6W Cd2 O9 93.6(5) . .
O9 Cd2 O9 172.9(9) 2_657 .
O6W Cd2 O11 80.0(3) . 2_657
O9 Cd2 O11 78.0(5) 2_657 2_657
O9 Cd2 O11 103.3(5) . 2_657
O6W Cd2 O11 80.0(3) . .
O9 Cd2 O11 103.3(5) 2_657 .
O9 Cd2 O11 78.0(5) . .
O11 Cd2 O11 160.0(6) 2_657 .
O6W Cd2 N3 143.1(4) . 2_657
O9 Cd2 N3 73.1(5) 2_657 2_657
O9 Cd2 N3 101.0(6) . 2_657
O11 Cd2 N3 127.8(5) 2_657 2_657
O11 Cd2 N3 70.4(5) . 2_657
O6W Cd2 N3 143.1(4) . .
O9 Cd2 N3 101.0(6) 2_657 .
O9 Cd2 N3 73.1(5) . .
O11 Cd2 N3 70.4(5) 2_657 .
O11 Cd2 N3 127.8(5) . .
N3 Cd2 N3 73.7(9) 2_657 .
C2 C1 N2 106(2) . .
N1 C2 C1 116.3(17) . .
C4 C3 N1 115.8(14) . .
O1 C4 O2 117(3) . .
O1 C4 C3 122(2) . .
O2 C4 C3 120.2(18) . .
N1 C5 C6 110.7(17) . .
O3 C6 O4 122.3(13) . .
O3 C6 C5 120.7(17) . .
O4 C6 C5 116.9(16) . .
O3 C6 Eu 65.0(8) . 4_546
O4 C6 Eu 58.1(7) . 4_546
C5 C6 Eu 171.3(15) . 4_546
C8 C7 N2 116.5(17) . .
O6 C8 O5 122.3(18) . .
O6 C8 C7 117.5(19) . .
O5 C8 C7 120.2(16) . .
N2 C9 C10 113.4(11) . .
O8 C10 O7 122.7(17) . .
O8 C10 C9 118.3(13) . .
O7 C10 C9 118.7(14) . .
O8 C10 Eu 57.6(9) . .
O7 C10 Eu 65.4(10) . .
C9 C10 Eu 175.9(9) . .
N3 C11 C11 114.1(11) . 2_657
N3 C12 C14 112.9(16) . .
N3 C13 C15 117.7(13) . 2_657
O9 C14 O10 127.6(19) . .
O9 C14 C12 120.1(18) . .
O10 C14 C12 112(2) . .
O12 C15 O11 120.8(15) . .
O12 C15 C13 120.1(15) . 2_657
O11 C15 C13 118.4(15) . 2_657
O12 C15 Eu 56.4(8) . .
O11 C15 Eu 64.6(8) . .
C13 C15 Eu 168.4(12) 2_657 .
C2 N1 C3 111.7(15) . .
C2 N1 C5 116.0(14) . .
C3 N1 C5 109.7(14) . .
C2 N1 Cd1 106.2(11) . .
C3 N1 Cd1 105.3(10) . .
C5 N1 Cd1 107.1(10) . .
C9 N2 C7 114.8(15) . .
C9 N2 C1 114.4(14) . .
C7 N2 C1 111.2(18) . .
C9 N2 Cd1 105.6(10) . .
C7 N2 Cd1 102.3(12) . .
C1 N2 Cd1 107.4(10) . .
C11 N3 C13 116.6(14) . .
C11 N3 C12 114.8(13) . .
C13 N3 C12 111.4(16) . .
C11 N3 Cd2 106.8(11) . .
C13 N3 Cd2 103.4(10) . .
C12 N3 Cd2 101.9(10) . .
C4 O1 Cd1 113.7(16) . .
C6 O3 Cd1 115.0(10) . .
C6 O3 Eu 89.5(10) . 4_546
Cd1 O3 Eu 144.9(5) . 4_546
C6 O4 Eu 95.8(9) . 4_546
C8 O5 Cd1 116.7(12) . .
C10 O7 Cd1 111.9(10) . .
C10 O7 Eu 88.9(10) . .
Cd1 O7 Eu 147.6(6) . .
C10 O8 Eu 98.5(10) . .
C14 O9 Cd2 118.1(12) . .
C15 O11 Cd2 113.9(10) . .
C15 O11 Eu 90.0(9) . .
Cd2 O11 Eu 145.7(5) . .
C15 O12 Eu 99.0(10) . .

loop_
_geom_bond_atom_site_label_1
_geom_bond_atom_site_label_2
_geom_bond_distance
_geom_bond_site_symmetry_2
Eu O5W 2.425(15) .
Eu O3W 2.452(17) .
Eu O2W 2.472(15) .
Eu O4W 2.475(12) .
Eu O12 2.486(11) .
Eu O8 2.504(11) .
Eu O4 2.509(12) 4_556
Eu O11 2.663(9) .
Eu O3 2.665(11) 4_556
Eu O7 2.667(14) .
Eu C10 2.933(18) .
Eu C6 2.940(14) 4_556
Cd1 O5 2.263(19) .
Cd1 O1W 2.291(16) .
Cd1 O1 2.350(16) .
Cd1 O3 2.374(12) .
Cd1 N2 2.411(13) .
Cd1 O7 2.424(12) .
Cd1 N1 2.447(11) .
Cd2 O6W 2.241(16) .
Cd2 O9 2.289(14) 2_657
Cd2 O9 2.289(14) .
Cd2 O11 2.446(10) 2_657
Cd2 O11 2.446(10) .
Cd2 N3 2.462(14) 2_657
Cd2 N3 2.462(14) .
C1 C2 1.49(3) .
C1 N2 1.57(3) .
C2 N1 1.435(16) .
C3 C4 1.44(4) .
C3 N1 1.47(2) .
C4 O1 1.28(3) .
C4 O2 1.38(3) .
C5 N1 1.48(2) .
C5 C6 1.53(2) .
C6 O3 1.27(2) .
C6 O4 1.30(2) .
C6 Eu 2.940(14) 4_546
C7 C8 1.40(3) .
C7 N2 1.55(3) .
C8 O6 1.28(2) .
C8 O5 1.29(2) .
C9 N2 1.48(2) .
C9 C10 1.53(2) .
C10 O8 1.20(2) .
C10 O7 1.273(19) .
C11 N3 1.40(2) .
C11 C11 1.51(3) 2_657
C12 N3 1.49(3) .
C12 C14 1.55(2) .
C13 N3 1.452(19) .
C13 C15 1.51(2) 2_657
C14 O9 1.20(3) .
C14 O10 1.31(3) .
C15 O12 1.24(2) .
C15 O11 1.26(2) .
C15 C13 1.51(2) 2_657
O3 Eu 2.665(11) 4_546
O4 Eu 2.509(12) 4_546
